data_1533526
loop_
_publ_author_name
'Armbruster, T.'
'Hetherington, C.J.D.'
'Berlepsch, P.'
'Gnos, E.'

_publ_section_title
;
 Crystal chemistry and structure refinements of barian muscovites from the
 Berisal complex, Simplon region, Switzerland
;
_journal_name_full
;
Schweizerische Mineralogische und Petrographische Mitteilungen
;
_journal_page_first 537
_journal_page_last 547
_journal_volume 82
_journal_year 2002
_chemical_formula_sum 'Al2.94 Ba0.05 H2 K0.74 Na0.2 O12 Si3.06'
_chemical_name_systematic
;
(K0.74 Na0.20 Ba0.05) Al2 (Si3.06 Al0.94 O10) (O H)2
;
_space_group_IT_number 15
_symmetry_space_group_name_Hall '-C 2yc'
_symmetry_space_group_name_H-M 'C 1 2/c 1'
_cell_angle_alpha 90
_cell_angle_beta 95.71
_cell_angle_gamma 90
_cell_formula_units_Z 4
_cell_length_a 5.1811
_cell_length_b 8.987
_cell_length_c 19.959
_cell_volume 924.731
_citation_journal_id_ASTM SMPTA8
_cod_data_source_file Armbruster_SMPTA8_2002_654.cif
_cod_data_source_block H2Al2.94Ba0.05K0.74Na0.2O12Si3.06
_cod_original_cell_volume 924.7307
_cod_original_formula_sum 'H2 Al2.94 Ba0.05 K0.74 Na0.2 O12 Si3.06'
_cod_database_code 1533526

loop_
_symmetry_equiv_pos_as_xyz
x,y,z
-x,y,-z+1/2
-x,-y,-z
x,-y,z-1/2
x+1/2,y+1/2,z
-x+1/2,y+1/2,-z+1/2
-x+1/2,-y+1/2,-z
x+1/2,-y+1/2,z-1/2

loop_
_atom_site_label
_atom_site_type_symbol
_atom_site_fract_x
_atom_site_fract_y
_atom_site_fract_z
_atom_site_occupancy
_atom_site_U_iso_or_equiv
O3 O-2 0.1157 0.24851 0.44637 1 0.0
O1 O-2 0.2493 0.12874 0.33027 1 0.0
O2 O-2 0.5858 0.90705 0.33092 1 0.0
O6 O-2 0.4576 0.56144 0.55049 1 0.0
Si2 Si+4 0.04875 0.24147 0.364 0.765 0.0
H1 H+1 0.39 0.638 0.5583 1 0.0
O4 O-2 0.2491 0.69042 0.34175 1 0.0
Al2 Al+3 0.04875 0.24147 0.364 0.235 0.0
O5 O-2 0.0381 0.55605 0.44634 1 0.0
Al1 Al+3 0.03529 0.57031 0.36406 0.235 0.0
Ba1 Ba+2 0 0.90121 0.25 0.0495 0.0
Na1 Na+1 0 0.90121 0.25 0.205 0.0
Al3 Al+3 0.74968 0.58332 0.50003 1 0.0
Si1 Si+4 0.03529 0.57031 0.36406 0.765 0.0
K1 K+1 0 0.90121 0.25 0.745 0.0
